data_2001233
loop_
_publ_author_name
'De Ridder, D. J. A.'
'Schenk, H.'
'D\"opp, D.'

_publ_contact_author
;
     Dr. Dirk J.A. De Ridder
     University of Bern
     Laboratory for chemical and mineralogical Crystallography
     Freiestrasse 3
     CH-3012 Bern
     SWITZERLAND
;
_publ_section_title
;
 Structure of 1,3,5-triisopropyl-2-nitrobenzene
;
_journal_issue 11
_journal_name_full 'Acta Crystallographica Section C'
_journal_page_first 1970
_journal_page_last 1971
_journal_paper_doi 10.1107/S0108270193004913
_journal_volume 49
_journal_year 1993
_chemical_formula_moiety 'C15 H23 N O2'
_chemical_formula_sum 'C15 H23 N O2'
_chemical_formula_weight 249.35
_chemical_melting_point 75.0(5)
_chemical_name_systematic '1,3,5-triisopropyl-2-nitrobenzene'
_space_group_IT_number 9
_symmetry_cell_setting monoclinic
_symmetry_space_group_name_Hall 'I -2ya'
_symmetry_space_group_name_H-M 'I 1 a 1'
_audit_creation_method from_xtal_archive_file_using_CIFIO
_cell_angle_alpha 90.00000
_cell_angle_beta 114.800(10)
_cell_angle_gamma 90.00000
_cell_formula_units_Z 4
_cell_length_a 10.851(2)
_cell_length_b 14.057(2)
_cell_length_c 11.350(2)
_cell_measurement_reflns_used 23
_cell_measurement_temperature 253
_cell_measurement_theta_max 33.9
_cell_measurement_theta_min 29.9
_cell_volume 1571.6(5)
_computing_cell_refinement ' CELCON program, comparable to xtal LATCON (Hall & Stewart, 1990)'
_computing_data_collection ' Enraf-Nonius CAD4 software (Enraf-Nonius, 1989)'
_computing_data_reduction xtal_ADDREF
_computing_molecular_graphics 'PLUTO (Motherwell & Clegg, 1978)'
_computing_publication_material xtal_BONDLA_CIFIO
_computing_structure_refinement 'xtal CRYLSQ'
_computing_structure_solution 'xtal SIMPEL'
_diffrn_ambient_temperature 253
_diffrn_measurement_device 'ENRAF NONIUS CAD4'
_diffrn_measurement_method \q/2\q
_diffrn_radiation_monochromator graphite
_diffrn_radiation_source xray_tube
_diffrn_radiation_type 'Cu K\a'
_diffrn_radiation_wavelength 1.5418
_diffrn_reflns_limit_h_max 13
_diffrn_reflns_limit_h_min -13
_diffrn_reflns_limit_k_max 17
_diffrn_reflns_limit_k_min 0
_diffrn_reflns_limit_l_max 0
_diffrn_reflns_limit_l_min -13
_diffrn_reflns_number 3160
_diffrn_reflns_reduction_process perpendicular_monochr_Lp
_diffrn_reflns_theta_max 69.91
_diffrn_reflns_theta_min 5.32
_diffrn_standards_decay_% 5.8
_diffrn_standards_interval_time 60
_diffrn_standards_number 2
_exptl_absorpt_correction_type none
_exptl_crystal_colour colourless
_exptl_crystal_density_diffrn 1.054
_exptl_crystal_description rod
_exptl_crystal_F_000 544
_exptl_crystal_size_max 0.8
_exptl_crystal_size_mid 0.25
_exptl_crystal_size_min 0.2
_refine_diff_density_max .137
_refine_diff_density_min -.227
_refine_ls_abs_structure_Flack 0
_refine_ls_extinction_coef 'g = 3 (2) x 10^-6^'
_refine_ls_extinction_method 'Zachariasen (1967)'
_refine_ls_goodness_of_fit_all .284
_refine_ls_goodness_of_fit_obs .284
_refine_ls_hydrogen_treatment 'noref; methyl hydrogens restrained'
_refine_ls_matrix_type full
_refine_ls_number_constraints 0
_refine_ls_number_parameters 179
_refine_ls_number_reflns 800
_refine_ls_number_restraints 23
_refine_ls_R_factor_all .074
_refine_ls_R_factor_obs .074
_refine_ls_shift/esd_max .427
_refine_ls_shift/esd_mean .093
_refine_ls_structure_factor_coef F
_refine_ls_weighting_details 'w = 1/(6.72 + F~obs~ + 0.0062F~obs~^2^)'
_refine_ls_weighting_scheme calc
_refine_ls_wR_factor_all .096
_refine_ls_wR_factor_obs .096
_reflns_number_observed 800
_reflns_number_total 1489
_reflns_observed_criterion refl_observed_if_I____>_2.5__sigma(I___)
_cod_data_source_file sh1053.cif
_cod_data_source_block G24ISO
_cod_depositor_comments
;
The following automatic conversions were performed:

'_chemical_melting_point' value '74.6-75.5' was changed to '75.0(5)'
- the average value was taken and precision was estimated.

Automatic conversion script
Id: cif_fix_values 1646 2011-03-28 12:23:43Z adriana 

The following automatic conversions were performed:

'_chemical_melting_point' value '74.6-75.5' was changed to '75.0(5)'
- the average value was taken and precision was estimated.

Automatic conversion script
Id: cif_fix_values 1715 2011-07-08 13:25:40Z adriana 

The following automatic conversions were performed:

'_refine_ls_weighting_scheme' value '1/(6.72 + F~obs~ +
0.0062F~obs~^2^)' was changed to 'calc'. New tag
'_refine_ls_weighting_details' was created. The value of the new tag
was set to 'w = 1/(6.72 + F~obs~ + 0.0062F~obs~^2^)'.

Automatic conversion script
Id: cif_fix_values 3143 2015-03-26 13:38:13Z robertas 
;
_cod_original_sg_symbol_Hall I_-2ya
_cod_original_sg_symbol_H-M Ia
_cod_database_code 2001233

loop_
_symmetry_equiv_pos_as_xyz
+x,+y,+z
1/2+x,-y,+z
1/2+x,1/2+y,1/2+z
+x,1/2-y,1/2+z

loop_
_atom_site_aniso_label
_atom_site_aniso_U_11
_atom_site_aniso_U_22
_atom_site_aniso_U_33
_atom_site_aniso_U_12
_atom_site_aniso_U_13
_atom_site_aniso_U_23
C1 .06111 .07611 .06047 -.00943 .02839 -.01002
C2 .07121 .04434 .08255 .01232 .03891 .01751
C3 .06938 .04565 .09162 -.00364 .04492 -.00902
C4 .07268 .06194 .06656 -.00448 .02199 -.00733
C5 .09526 .05140 .09143 .02164 .04346 .00029
C6 .06839 .04872 .10812 .00548 .05312 -.00776
C7 .08724 .06359 .15179 -.01409 .06649 -.01433
C8 .15382 .15926 .07448 -.06976 .06178 -.03082
C9 .07324 .19246 .07505 -.06342 .00733 -.01906
C10 .06732 .08488 .07515 .00160 .04451 -.00525
C11 .08646 .15450 .11993 -.01414 .06687 -.03126
C12 .14121 .19264 .13506 .05838 .09183 .01505
C13 .17904 .04614 .15563 .02445 .08569 .00422
C14 .34324 .05801 .11995 -.04685 .07125 -.02789
C15 .24515 .05692 .21055 -.01685 .08600 .00790
N .08277 .05662 .13369 .00850 .06034 -.00990
O1 .17791 .06257 .20501 .05444 .08257 .05869
O2 .14436 .08829 .19141 .00233 .08380 -.03282

loop_
_atom_site_label
_atom_site_fract_x
_atom_site_fract_y
_atom_site_fract_z
_atom_site_U_iso_or_equiv
_atom_site_thermal_displace_type
_atom_site_calc_flag
_atom_site_calc_attached_atom
C1 .703(2) .7750(9) .589(2) .065(8) Uani ? ?
C2 .596(2) .8210(4) .600(2) .064(4) Uani ? ?
C3 .492(2) .7751(8) .623(2) .065(8) Uani ? ?
C4 .496(2) .6740(10) .624(2) .069(7) Uani ? ?
C5 .602(3) .6281(5) .606(2) .078(5) Uani ? ?
C6 .700(2) .6788(9) .590(2) .069(8) Uani ? ?
C7 .812(2) .8320(10) .565(3) .100(10) Uani ? ?
C8 .832(2) .8000(10) .450(2) .120(10) Uani ? ?
C9 .946(2) .8200(10) .688(2) .120(10) Uani ? ?
C10 .375(2) .8270(10) .634(2) .071(8) Uani ? ?
C11 .359(2) .7920(10) .757(2) .110(10) Uani ? ?
C12 .245(2) .8170(10) .517(2) .14(2) Uani ? ?
C13 .586(4) .5195(6) .606(3) .120(10) Uani ? ?
C14 .512(2) .4799(9) .481(2) .18(2) Uani ? ?
C15 .586(2) .4750(10) .705(2) .17(2) Uani ? ?
N .607(2) .9265(5) .607(3) .086(5) Uani ? ?
O1 .522(2) .9657(7) .501(2) .150(10) Uani ? ?
O2 .659(2) .9660(10) .702(2) .140(10) Uani ? ?
H4 .402(6) .640(7) .613(9) .08 Uiso calc C4
H6 .769(8) .642(7) .561(8) .08 Uiso calc C6
H7 .780(10) .905(3) .536(8) .08 Uiso calc C7
H10 .390(10) .902(3) .624(8) .08 Uiso calc C10
H13 .684(7) .483(7) .664(9) .08 Uiso calc C13
H81 .91705 .83847 .44238 .08 Uiso calc C8
H82 .85722 .72426 .46184 .08 Uiso calc C8
H83 .74099 .81048 .35931 .08 Uiso calc C8
H91 .97023 .74332 .70124 .08 Uiso calc C9
H92 1.03007 .85753 .68178 .08 Uiso calc C9
H93 .92659 .84576 .76845 .08 Uiso calc C9
H111 .28214 .83339 .76852 .08 Uiso calc C11
H112 .32800 .71605 .74346 .08 Uiso calc C11
H113 .45576 .79847 .83785 .08 Uiso calc C11
H121 .21342 .74064 .50458 .08 Uiso calc C12
H122 .16755 .85798 .52964 .08 Uiso calc C12
H123 .25305 .83892 .42787 .08 Uiso calc C12
H141 .55127 .40894 .48423 .08 Uiso calc C14
H142 .40515 .47368 .47126 .08 Uiso calc C14
H143 .50465 .51404 .39385 .08 Uiso calc C14
H151 .48166 .47026 .69393 .08 Uiso calc C15
H152 .62778 .40552 .70690 .08 Uiso calc C15
H153 .64421 .50808 .79942 .08 Uiso calc C15

loop_
_atom_type_symbol
_atom_type_description
_atom_type_scat_dispersion_real
_atom_type_scat_dispersion_imag
_atom_type_scat_source
C ? .017 .009 International_Tables_Vol_IV_Table_2.2B
H ? 0 0 International_Tables_Vol_IV_Table_2.2B
N ? .029 .018 International_Tables_Vol_IV_Table_2.2B
O ? .047 .032 International_Tables_Vol_IV_Table_2.2B

loop_
_geom_angle_atom_site_label_1
_geom_angle_atom_site_label_2
_geom_angle_atom_site_label_3
_geom_angle_site_symmetry_1
_geom_angle_site_symmetry_2
_geom_angle_site_symmetry_3
_geom_angle
_geom_angle_publ_flag
C2 C1 C6 . . . 116(2) yes
C2 C1 C7 . . . 121.0(10) yes
C6 C1 C7 . . . 123(2) yes
C1 C2 C3 . . . 125.0(10) yes
C1 C2 N . . . 115(2) yes
C3 C2 N . . . 120(2) yes
C2 C3 C4 . . . 116(2) yes
C2 C3 C10 . . . 124.0(10) yes
C4 C3 C10 . . . 120(2) yes
C3 C4 C5 . . . 119(2) yes
C3 C4 H4 . . . 115(5) ?
C5 C4 H4 . . . 124(5) ?
C4 C5 C6 . . . 121.0(10) yes
C4 C5 C13 . . . 111(2) yes
C6 C5 C13 . . . 128(3) yes
C1 C6 C5 . . . 123(2) yes
C1 C6 H6 . . . 117(6) ?
C5 C6 H6 . . . 119(5) ?
C1 C7 C8 . . . 114(2) yes
C1 C7 C9 . . . 106(2) yes
C1 C7 H7 . . . 113(6) ?
C8 C7 C9 . . . 110(2) yes
C8 C7 H7 . . . 99(6) ?
C9 C7 H7 . . . 115(4) ?
C7 C8 H81 . . . 111.0(10) ?
C7 C8 H82 . . . 108(2) ?
C7 C8 H83 . . . 113(2) ?
H81 C8 H82 . . . 108(2) ?
H81 C8 H83 . . . 108(2) ?
H82 C8 H83 . . . 109.0(10) ?
C7 C9 H91 . . . 108.0(10) ?
C7 C9 H92 . . . 113(2) ?
C7 C9 H93 . . . 107(2) ?
H91 C9 H92 . . . 109(2) ?
H91 C9 H93 . . . 109(2) ?
H92 C9 H93 . . . 111.0(10) ?
C3 C10 C11 . . . 110.0(10) yes
C3 C10 C12 . . . 113(2) yes
C3 C10 H10 . . . 108(7) yes
C11 C10 C12 . . . 110(2) yes
C11 C10 H10 . . . 118(6) ?
C12 C10 H10 . . . 97(4) ?
C10 C11 H111 . . . 110.0(10) ?
C10 C11 H112 . . . 109(2) ?
C10 C11 H113 . . . 108(2) ?
H111 C11 H112 . . . 109(2) ?
H111 C11 H113 . . . 113(2) ?
H112 C11 H113 . . . 109.0(10) ?
C10 C12 H121 . . . 109(2) ?
C10 C12 H122 . . . 109(2) ?
C10 C12 H123 . . . 113(2) ?
H121 C12 H122 . . . 108(2) ?
H121 C12 H123 . . . 107(2) ?
H122 C12 H123 . . . 110(2) ?
C5 C13 C14 . . . 114(2) yes
C5 C13 C15 . . . 122(3) yes
C5 C13 H13 . . . 112(5) ?
C14 C13 C15 . . . 118(2) yes
C14 C13 H13 . . . 115(6) ?
C15 C13 H13 . . . 67(6) ?
C13 C14 H141 . . . 106.0(10) ?
C13 C14 H142 . . . 105(3) ?
C13 C14 H143 . . . 122(2) ?
H141 C14 H142 . . . 108.0(10) ?
H141 C14 H143 . . . 109(2) ?
H142 C14 H143 . . . 106.0(10) ?
C13 C15 H151 . . . 108(2) ?
C13 C15 H152 . . . 108(2) ?
C13 C15 H153 . . . 116(2) ?
H13 C15 H151 . . . 155(4) ?
H13 C15 H152 . . . 73(5) ?
H13 C15 H153 . . . 95(4) ?
H151 C15 H152 . . . 111(2) ?
H151 C15 H153 . . . 106(2) ?
H152 C15 H153 . . . 108.0(10) ?
C2 N O1 . . . 111(2) yes
C2 N O2 . . . 122(2) yes
O1 N O2 . . . 124.0(10) yes

loop_
_geom_bond_atom_site_label_1
_geom_bond_atom_site_label_2
_geom_bond_site_symmetry_1
_geom_bond_site_symmetry_2
_geom_bond_distance
_geom_bond_publ_flag
C1 C2 . . 1.38(3) yes
C1 C6 . . 1.35(2) yes
C1 C7 . . 1.55(3) yes
C2 C3 . . 1.41(3) yes
C2 N . . 1.488(9) yes
C3 C4 . . 1.42(2) yes
C3 C10 . . 1.51(3) yes
C4 C5 . . 1.41(4) yes
C4 H4 . . 1.09(8) ?
C5 C6 . . 1.35(3) yes
C5 C13 . . 1.540(10) yes
C6 H6 . . 1.10(10) ?
C7 C8 . . 1.47(4) yes
C7 C9 . . 1.54(3) yes
C7 H7 . . 1.08(5) ?
C8 H81 . . 1.11(2) ?
C8 H82 . . 1.10(2) ?
C8 H83 . . 1.100(10) ?
C9 H91 . . 1.11(2) ?
C9 H92 . . 1.08(2) ?
C9 H93 . . 1.08(2) ?
C10 C11 . . 1.55(3) yes
C10 C12 . . 1.49(3) yes
C10 H10 . . 1.08(5) ?
C11 H111 . . 1.07(2) ?
C11 H112 . . 1.12(2) ?
C11 H113 . . 1.070(10) ?
C12 H121 . . 1.11(2) ?
C12 H122 . . 1.08(3) ?
C12 H123 . . 1.09(3) ?
C13 C14 . . 1.42(3) yes
C13 C15 . . 1.30(4) yes
C13 H13 . . 1.11(8) ?
C14 H141 . . 1.080(10) ?
C14 H142 . . 1.12(2) ?
C14 H143 . . 1.07(2) ?
C15 H151 . . 1.09(2) ?
C15 H152 . . 1.07(2) ?
C15 H153 . . 1.09(2) ?
N O1 . . 1.29(3) yes
N O2 . . 1.14(3) yes

loop_
_geom_contact_atom_site_label_1
_geom_contact_atom_site_label_2
_geom_contact_distance
_geom_contact_site_symmetry_1
_geom_contact_site_symmetry_2
_geom_contact_publ_flag
H13 H152 1.40(10) . . ?
H142 H143 1.7479(2) . . ?
H141 H143 1.7479(2) . . ?
H151 H153 1.7481(3) . . ?
H152 H153 1.7481(2) . . ?
H111 H113 1.7792(3) . . ?
H121 H123 1.7792(2) . . ?
H122 H123 1.7793(2) . . ?
H112 H113 1.7793(2) . . ?
H141 H142 1.7798(3) . . ?
H111 H112 1.7799(2) . . ?
H151 H152 1.7799(3) . . ?
H81 H82 1.7799(2) . . ?
H121 H122 1.7799(2) . . ?
H91 H92 1.7800(2) . . ?
H92 H93 1.7839(2) . . ?
H81 H83 1.7840(3) . . ?
H82 H83 1.7840(2) . . ?
H91 H93 1.7840(2) . . ?
H13 H153 1.80(10) . . ?
C13 H152 1.91(2) . . ?
C13 H151 1.93(4) . . ?
C12 H10 1.94(7) . . ?
C8 H7 1.96(9) . . ?
C13 H141 2.00(2) . . ?
C13 H142 2.02(3) . . ?
C13 H153 2.02(3) . . ?
C1 H6 2.10(10) . . ?
C5 H6 2.10(10) . . ?
C7 H82 2.09(3) . . ?
H6 H82 2.10(10) . . ?
C3 H10 2.11(7) . . ?
C10 H122 2.11(2) . . ?
C3 H4 2.10(10) . . ?
C7 H93 2.13(3) . . ?
C14 H13 2.13(7) . . ?
C10 H121 2.13(2) . . ?
C7 H81 2.13(3) . . ?
C10 H113 2.14(2) . . ?
O1 O2 2.14(3) . . ?
C7 H83 2.15(3) . . ?
C10 H111 2.16(3) . . ?
C10 H123 2.16(2) . . ?
C7 H91 2.16(2) . . ?
C10 H112 2.18(2) . . ?
C13 H143 2.19(3) . . ?
C7 H92 2.20(2) . . ?
C1 H7 2.20(8) . . ?
C5 H13 2.20(10) . . ?
H13 H141 2.21(9) . . ?
C5 H4 2.21(9) . . ?
C9 H7 2.23(7) . . ?
H4 H112 2.20(10) . . ?
H10 H122 2.30(10) . . ?
H10 H123 2.27(7) . . ?
C11 H10 2.27(9) . . ?
H7 H83 2.29(8) . . ?
C2 O1 2.30(2) . . ?
C2 O2 2.30(2) . . ?
H142 H151 2.3062(4) . . ?
H141 H152 2.3062(4) . . ?
C2 C6 2.32(2) . . ?
C14 C15 2.33(3) . . ?
H7 H81 2.30(10) . . ?
H13 H151 2.36(9) . . ?
H4 H121 2.37(8) . . ?
N H7 2.40(10) . . ?
C1 C5 2.38(2) . . ?
C2 C4 2.40(2) . . ?
C4 C6 2.40(4) . . ?
C1 N 2.41(2) . . ?
H93 H141 2.4162(4) . 3 ?
C4 C13 2.43(3) . . ?
C3 C5 2.43(2) . . ?
C8 C9 2.47(3) . . ?
C1 C3 2.47(4) . . ?
C1 C9 2.47(3) . . ?
C5 C15 2.48(2) . . ?
C5 C14 2.48(2) . . ?
H123 H152 2.4808(4) . 3_454 ?
N H10 2.50(10) . . ?
H81 H92 2.4826(4) . . ?
H82 H91 2.4826(4) . . ?
H81 H122 2.4872(5) . 1_655 ?
H111 H122 2.4876(4) . . ?
H112 H121 2.4877(4) . . ?
C11 C12 2.50(3) . . ?
C3 C12 2.50(3) . . ?
C3 C11 2.51(4) . . ?
H92 H111 2.5114(5) . 1_655 ?
C3 N 2.51(2) . . ?
H6 H91 2.53(8) . . ?
C1 C8 2.53(3) . . ?
C4 C10 2.54(3) . . ?
C2 C7 2.54(4) . . ?
C15 H141 2.55(2) . . ?
C6 C7 2.55(3) . . ?
O1 H10 2.60(10) . . ?
C15 H142 2.56(2) . . ?
C14 H152 2.56(2) . . ?
H10 H111 2.60(10) . . ?
H4 H151 2.60(10) . . ?
H7 H93 2.58(8) . . ?
C14 H151 2.58(3) . . ?
C2 C10 2.58(4) . . ?
H7 H92 2.59(9) . . ?
C6 C13 2.60(3) . . ?
C1 H93 2.62(2) . . ?
C2 H10 2.60(10) . . ?
C13 H4 2.60(10) . . ?
C3 H113 2.65(3) . . ?
C5 H153 2.65(2) . . ?
H112 H152 2.6564(3) . 2_465 ?
H112 H123 2.6585(4) . 4_565 ?
H10 H113 2.66(8) . . ?
C10 H4 2.70(10) . . ?
H6 H142 2.70(10) . 2_565 ?
C1 H91 2.67(2) . . ?
H6 H151 2.68(8) . 2_565 ?
C9 H81 2.68(2) . . ?
C2 H7 2.70(10) . . ?
H91 H152 2.6855(3) . 2_565 ?
H121 H141 2.6888(3) . 2_465 ?
C9 H82 2.69(2) . . ?
C11 H122 2.71(2) . . ?
H93 H143 2.7070(3) . 3 ?
C5 H143 2.71(2) . . ?
C7 H6 2.70(10) . . ?
H113 H143 2.7109(4) . 4_565 ?
C2 C5 2.713(9) . . ?
H92 H122 2.7145(4) . 1_655 ?
C12 H111 2.72(3) . . ?
C11 H121 2.72(2) . . ?
C1 H82 2.72(3) . . ?
C8 H91 2.72(2) . . ?
C8 H92 2.73(2) . . ?
H83 H153 2.7334(3) . 4_564 ?
C12 H112 2.74(2) . . ?
C6 H82 2.74(3) . . ?
H82 H141 2.7487(3) . 2_565 ?
H7 H153 2.75(8) . 4_564 ?
C4 H112 2.75(3) . . ?
C3 H123 2.76(2) . . ?
C5 H83 2.77(2) . 4_565 ?
C8 H6 2.80(10) . . ?
H123 H153 2.7803(3) . 3_454 ?
H82 H93 2.7819(4) . 4_564 ?
C3 C6 2.79(3) . . ?
C3 H121 2.79(2) . . ?
C3 H112 2.79(3) . . ?
C7 N 2.80(4) . . ?
O2 H92 2.81(2) . 2_475 ?
O1 H7 2.80(10) . . ?
C6 H91 2.81(2) . . ?
C1 C4 2.82(3) . . ?
H82 H142 2.8244(4) . 2_565 ?
O2 H10 2.80(10) . . ?
C13 H6 2.80(10) . . ?
H4 H142 2.80(10) . . ?
C11 H4 2.80(10) . . ?
H6 H13 2.90(10) . . ?
C1 H83 2.85(3) . . ?
O2 H7 2.90(10) . . ?
C4 H83 2.87(2) . 4_565 ?
O1 H122 2.880(10) . 2_575 ?
C14 H93 2.89(2) . 3_444 ?
H13 H143 2.89(8) . . ?
H13 H142 2.90(6) . . ?
H7 H82 2.90(7) . . ?
C6 H13 2.90(10) . . ?
H10 H121 2.90(6) . . ?
C6 H83 2.91(2) . 4_565 ?
H141 H151 2.9132(4) . . ?
H142 H152 2.9132(4) . . ?
C4 H121 2.94(2) . . ?
O1 H81 2.950(10) . 2_475 ?
C12 H4 2.95(9) . . ?
C5 H151 2.95(2) . . ?
C15 H4 2.96(9) . . ?
H7 H10 2.96(7) . 2_575 ?
C5 H113 2.96(2) . 4_564 ?
C5 H142 2.98(2) . . ?
C4 C15 2.99(2) . . ?
C6 H113 2.99(2) . 4_564 ?
C4 H151 3.00(2) . . ?
H93 H142 3.0059(4) . 3 ?
H91 H151 3.0074(4) . 2_565 ?
C10 N 3.01(4) . . ?
C4 C11 3.02(3) . . ?
H10 H143 3.02(8) . 4_565 ?
C4 H153 3.05(2) . . ?
H82 H92 3.0547(3) . . ?
H81 H91 3.0548(5) . . ?
C6 C8 3.06(3) . . ?
H111 H121 3.0588(5) . . ?
H112 H122 3.0589(3) . . ?
O2 H111 3.070(10) . 2_575 ?
C15 H123 3.07(2) . 3_545 ?
C3 O1 3.09(2) . . ?
H111 H143 3.0938(3) . 4_565 ?
O2 H142 3.10(2) . 3 ?
C1 O2 3.10(3) . . ?
H7 H91 3.10(6) . . ?
O1 H153 3.11(3) . 4_564 ?
C9 H6 3.12(9) . . ?
C4 H113 3.12(2) . 4_564 ?
H111 H123 3.1172(3) . 4_565 ?
C6 C9 3.13(2) . . ?
H10 H112 3.14(7) . . ?
C3 H83 3.14(2) . 4_565 ?
C3 O2 3.15(2) . . ?
H13 H112 3.20(10) . 2_565 ?
C1 H83 3.16(2) . 4_565 ?
C1 H113 3.16(2) . 4_564 ?
C4 H113 3.16(2) . . ?
O2 H93 3.16(2) . . ?
H13 H151 3.17(8) . 2_565 ?
O2 H122 3.18(2) . 2_575 ?
H4 H13 3.20(10) . 2_465 ?
C4 C12 3.18(3) . . ?
H4 H153 3.19(8) . . ?
C2 H113 3.19(2) . 4_564 ?
C14 H4 3.20(10) . . ?
O1 H92 3.20(2) . 2_475 ?
C11 H143 3.20(2) . 4_565 ?
H6 H83 3.20(10) . . ?
O1 H123 3.22(2) . . ?
C11 H123 3.22(2) . 4_565 ?
C4 C14 3.22(2) . . ?
C1 O1 3.22(2) . . ?
H81 H91 3.2358(5) . 4_564 ?
H111 H121 3.2394(4) . 4_565 ?
H6 H143 3.24(8) . . ?
C4 H142 3.24(2) . . ?
H4 H113 3.30(10) . . ?
C3 H113 3.26(2) . 4_564 ?
C2 H83 3.26(2) . 4_565 ?
C10 O1 3.26(3) . . ?
O2 H143 3.27(3) . 4_565 ?
H91 H123 3.2785(4) . 4_665 ?
C2 H6 3.30(10) . . ?
C4 H13 3.30(10) . . ?
H81 H93 3.2842(4) . 4_564 ?
H122 H153 3.2846(4) . 3_454 ?
C14 H82 3.29(2) . 2_465 ?
H81 H121 3.2904(5) . 1_655 ?
N H122 3.290(10) . 2_575 ?
C6 H143 3.29(2) . . ?
C2 H93 3.30(2) . . ?
C5 H152 3.300(10) . . ?
C7 O2 3.30(4) . . ?
C15 H91 3.30(2) . 2_465 ?
C14 H153 3.31(2) . . ?
C9 H141 3.31(2) . 3 ?
C15 H143 3.31(2) . . ?
C12 H81 3.31(2) . 1_455 ?
C5 H141 3.320(10) . . ?
O1 H7 3.30(10) . 2_475 ?
C2 H4 3.34(9) . . ?
N H92 3.35(2) . 2_475 ?
H91 H121 3.3535(5) . 4_665 ?
H92 H143 3.3567(4) . 3 ?
C8 H93 3.36(2) . 4_564 ?
C4 H6 3.40(10) . . ?
N H93 3.36(2) . . ?
H93 H121 3.3685(4) . 4_665 ?
H83 H113 3.3693(5) . 4_564 ?
C9 H111 3.38(2) . 1_655 ?
C8 H93 3.38(2) . . ?
C6 C14 3.38(2) . . ?
C8 H153 3.38(2) . 4_564 ?
C6 H83 3.38(2) . . ?
H6 H113 3.38(7) . 4_564 ?
H91 H111 3.3872(6) . 1_655 ?
C6 H93 3.39(2) . . ?
H113 H123 3.3907(4) . 4_565 ?
C6 H4 3.40(9) . . ?
C12 H113 3.40(2) . . ?
C4 H10 3.40(6) . . ?
C2 H123 3.41(2) . . ?
H83 H93 3.4183(3) . 4_564 ?
H92 H141 3.4201(6) . 3 ?
C14 H6 3.42(9) . . ?
C6 H7 3.42(6) . . ?
C3 H122 3.43(2) . . ?
C11 H92 3.43(2) . 1_455 ?
C3 H111 3.43(3) . . ?
H13 H123 3.40(10) . 3_545 ?
C12 H152 3.44(2) . 3_454 ?
O1 H151 3.44(3) . 4_564 ?
H111 H142 3.4432(4) . 4_565 ?
C14 H113 3.450(10) . 4_564 ?
C9 H83 3.45(2) . . ?
C1 H92 3.45(2) . . ?
C10 O2 3.45(3) . . ?
C8 H122 3.46(2) . 1_655 ?
H4 H123 3.46(9) . . ?
H81 H153 3.4671(4) . 4_564 ?
C7 O1 3.47(3) . . ?
C9 H143 3.47(2) . 3 ?
C11 H123 3.48(2) . . ?
C6 H151 3.48(2) . 2_565 ?
C4 H143 3.48(2) . . ?
H121 H152 3.4854(4) . 2_465 ?
C10 H143 3.49(2) . 4_565 ?
C2 C9 3.49(3) . . ?
C1 H81 3.49(3) . . ?
C12 H153 3.50(2) . 3_454 ?
O2 H10 3.50(10) . 2_575 ?
C4 H123 3.52(2) . . ?
H4 H113 3.50(10) . 4_564 ?
O2 H143 3.52(2) . 3 ?
C2 C12 3.52(3) . . ?
H4 H141 3.53(6) . 2_465 ?
C15 H6 3.53(8) . 2_465 ?
H13 H83 3.50(10) . 4_565 ?
C15 H83 3.54(2) . 4_565 ?
H123 H151 3.5456(4) . 3_454 ?
H7 H122 3.55(6) . 2_575 ?
C14 H6 3.60(10) . 2_465 ?
H122 H152 3.5672(6) . 3_454 ?
H142 H153 3.5680(5) . . ?
H141 H153 3.5680(6) . . ?
H143 H151 3.5712(6) . . ?
H143 H152 3.5713(5) . . ?
C13 H83 3.57(2) . 4_565 ?
C7 H153 3.58(2) . 4_564 ?
H82 H152 3.5823(4) . 2_565 ?
H6 H141 3.60(10) . 2_565 ?
H4 H111 3.60(10) . 4_564 ?
C6 C15 3.58(3) . . ?
H4 H143 3.60(10) . . ?
H6 H152 3.59(7) . 2_565 ?
H6 H83 3.60(10) . 4_565 ?
C9 H122 3.59(2) . 1_655 ?
C12 H92 3.60(3) . 1_455 ?
C12 H112 3.60(3) . 4_564 ?
H92 H112 3.6053(5) . 1_655 ?
C6 H153 3.61(2) . . ?
H4 H13 3.60(10) . . ?
H4 H152 3.62(9) . 2_465 ?
C2 H113 3.63(3) . . ?
C2 C8 3.63(4) . . ?
C11 H152 3.63(2) . 2_465 ?
H92 H121 3.6292(5) . 4_665 ?
H4 H83 3.63(6) . 4_565 ?
H91 H141 3.6384(4) . 2_565 ?
C15 H112 3.64(2) . 2_565 ?
C6 N 3.65(2) . . ?
C9 H121 3.65(2) . 4_665 ?
C12 H91 3.67(2) . 4_464 ?
C9 H82 3.67(2) . 4_565 ?
C12 H111 3.68(3) . 4_564 ?
C2 H83 3.68(3) . . ?
C9 H152 3.70(2) . 2_565 ?
C8 H141 3.70(2) . 2_565 ?
C9 N 3.70(3) . . ?
C6 H81 3.70(2) . 4_565 ?
C2 C11 3.71(4) . . ?
C4 H111 3.72(2) . 4_564 ?
C6 H142 3.72(2) . 2_565 ?
C14 H111 3.72(2) . 4_564 ?
N H123 3.73(2) . . ?
C12 O1 3.73(3) . . ?
C6 C8 3.74(3) . 4_565 ?
C14 H121 3.74(2) . 2_565 ?
C12 H141 3.74(2) . 2_465 ?
C9 O2 3.75(3) . 2_575 ?
C3 C13 3.76(2) . . ?
C8 H91 3.77(2) . 4_564 ?
C13 H113 3.77(2) . 4_564 ?
C9 H81 3.77(2) . 4_565 ?
C4 N 3.78(2) . . ?
C15 H122 3.78(2) . 3_545 ?
C9 O2 3.78(3) . . ?
O1 H112 3.79(2) . 4_564 ?
C5 C8 3.79(3) . 4_565 ?
N H153 3.79(3) . 4_564 ?
C11 H121 3.79(2) . 4_565 ?
C15 O1 3.80(4) . 4_565 ?
C8 O1 3.80(2) . 2_575 ?
C14 O2 3.81(3) . 3_444 ?
O1 H153 3.81(2) . 3_454 ?
C5 C7 3.81(3) . . ?
C9 C14 3.82(3) . 3 ?
C5 C10 3.82(3) . . ?
C4 C11 3.83(3) . 4_564 ?
C7 H10 3.83(4) . 2_575 ?
N H10 3.80(10) . 2_575 ?
C1 C13 3.84(2) . . ?
C1 H82 3.84(2) . 4_565 ?
C15 H7 3.84(8) . 4_565 ?
C3 H6 3.80(10) . . ?
C12 O1 3.86(3) . 2_475 ?
C15 H6 3.90(10) . . ?
C1 C10 3.87(3) . . ?
C3 C7 3.88(4) . . ?
C1 C8 3.88(3) . 4_565 ?
C2 H91 3.88(2) . . ?
C1 H4 3.88(9) . . ?
C14 H92 3.88(2) . 3_444 ?
C5 C11 3.89(3) . 4_564 ?
O2 H82 3.89(2) . 4_565 ?
C7 O1 3.89(3) . 2_575 ?
C3 C11 3.90(3) . 4_564 ?
C2 H112 3.91(2) . 4_564 ?
C3 H112 3.91(2) . 4_564 ?
C12 C15 3.91(3) . 3_454 ?
C8 H142 3.92(2) . 2_565 ?
N H111 3.930(10) . 2_575 ?
N H81 3.930(10) . 2_475 ?
C12 H7 3.93(5) . 2_475 ?
C11 O2 3.93(2) . 2_475 ?
C12 N 3.94(3) . . ?
C2 H82 3.94(2) . 4_565 ?
O2 H93 3.94(2) . 2_475 ?
C5 H81 3.94(2) . 4_565 ?
C10 H7 3.94(5) . 2_475 ?
N H143 3.95(3) . 4_565 ?
O2 H113 3.96(2) . . ?
C11 C12 3.96(4) . 4_565 ?
C9 O1 3.96(3) . 2_575 ?
C9 H83 3.97(2) . 4_565 ?
C4 C8 3.97(2) . 4_565 ?
C13 H6 3.97(9) . 2_465 ?
C9 H10 3.97(4) . 2_575 ?
C13 H151 3.98(4) . 2_565 ?
C8 H113 3.98(2) . 4_564 ?
C5 H111 3.98(2) . 4_564 ?
C15 H82 3.98(2) . 2_465 ?
C12 H113 3.98(3) . 4_564 ?
C8 N 3.98(4) . . ?
C11 H4 4.00(10) . 4_565 ?
C11 C14 3.99(2) . 4_565 ?
C2 H121 3.99(2) . . ?
C9 H123 3.99(2) . 4_665 ?
C5 H82 3.99(3) . . ?
C2 C11 3.99(3) . 4_564 ?
C11 H142 4.00(2) . 4_565 ?
C3 H111 4.00(2) . 4_564 ?
C2 H82 4.01(3) . . ?
C1 H10 4.00(10) . . ?
C4 H152 4.010(10) . . ?
N H83 4.01(3) . . ?
C8 H121 4.01(2) . 1_655 ?
C10 O2 4.01(3) . 2_475 ?
C5 H91 4.02(2) . . ?
C1 H81 4.02(2) . 4_565 ?
C10 H92 4.03(3) . 1_455 ?
C4 H111 4.03(2) . . ?
C12 O2 4.03(3) . 2_475 ?
C8 C9 4.04(3) . 4_564 ?
C6 C11 4.05(2) . 4_564 ?
C2 C8 4.08(2) . 4_565 ?
C3 C8 4.13(2) . 4_565 ?
C1 C11 4.15(2) . 4_564 ?
C14 O2 4.17(4) . 4_564 ?
C11 N 4.19(4) . . ?
C12 N 4.19(3) . 2_475 ?
C5 N 4.200(10) . . ?
C8 C12 4.23(3) . 1_655 ?
C9 N 4.24(3) . 2_575 ?
C9 C11 4.24(3) . 1_655 ?
C2 C13 4.240(10) . . ?
C9 C12 4.25(2) . 4_665 ?
C6 C10 4.30(3) . . ?
C6 O2 4.31(2) . . ?
C8 C15 4.32(2) . 4_564 ?
C11 O2 4.32(3) . . ?
C8 O1 4.32(3) . . ?
C5 C8 4.34(3) . . ?
C8 C14 4.34(2) . 2_565 ?
C3 C15 4.36(2) . . ?
C5 C11 4.36(3) . . ?
C4 C7 4.37(4) . . ?
C4 O1 4.38(2) . . ?
C5 C9 4.38(3) . . ?
C9 C15 4.39(2) . 2_565 ?
C6 C15 4.40(3) . 2_565 ?
C6 O1 4.40(2) . . ?
C4 O2 4.41(2) . . ?
C9 C12 4.43(4) . 1_655 ?

loop_
_geom_torsion_atom_site_label_1
_geom_torsion_atom_site_label_2
_geom_torsion_atom_site_label_3
_geom_torsion_atom_site_label_4
_geom_torsion_site_symmetry_1
_geom_torsion_site_symmetry_2
_geom_torsion_site_symmetry_3
_geom_torsion_site_symmetry_4
_geom_torsion
_geom_torsion_publ_flag
C6 C1 C2 C3 . . . . 6(3) ?
C6 C1 C2 N . . . . 177(2) ?
C7 C1 C2 C3 . . . . -180(2) ?
C7 C1 C2 N . . . . -9(3) ?
C2 C1 C6 C5 . . . . -3(3) ?
C2 C1 C6 H6 . . . . 167(5) ?
C7 C1 C6 C5 . . . . -177(2) ?
C7 C1 C6 H6 . . . . -8(5) ?
C2 C1 C7 C8 . . . . -125(2) ?
C2 C1 C7 C9 . . . . 114(2) ?
C2 C1 C7 H7 . . . . -13(6) ?
C6 C1 C7 C8 . . . . 49(2) ?
C6 C1 C7 C9 . . . . -72(2) ?
C6 C1 C7 H7 . . . . 161(5) ?
C1 C2 C3 C4 . . . . -4(3) ?
C1 C2 C3 C10 . . . . -180(2) ?
N C2 C3 C4 . . . . -175(2) ?
N C2 C3 C10 . . . . 9(3) ?
C1 C2 N O1 . . . . 108(3) ?
C1 C2 N O2 . . . . -90(4) ?
C3 C2 N O1 . . . . -80(3) ?
C3 C2 N O2 . . . . 82(3) ?
C2 C3 C4 C5 . . . . 0(3) ?
C2 C3 C4 H4 . . . . -163(6) ?
C10 C3 C4 C5 . . . . 176(2) ?
C10 C3 C4 H4 . . . . 13(6) ?
C2 C3 C10 C11 . . . . -131(2) ?
C2 C3 C10 C12 . . . . 105(2) ?
C2 C3 C10 H10 . . . . 0(5) ?
C4 C3 C10 C11 . . . . 54(2) ?
C4 C3 C10 C12 . . . . -70(3) ?
C4 C3 C10 H10 . . . . -176(5) ?
C3 C4 C5 C6 . . . . 2(3) ?
C3 C4 C5 C13 . . . . -178(2) ?
H4 C4 C5 C6 . . . . 164(6) ?
H4 C4 C5 C13 . . . . -16(7) ?
C4 C5 C6 C1 . . . . 0(3) ?
C4 C5 C6 H6 . . . . -170(5) ?
C13 C5 C6 C1 . . . . 179(2) ?
C13 C5 C6 H6 . . . . 9(6) ?
C4 C5 C13 C14 . . . . 92(3) ?
C4 C5 C13 C15 . . . . -60(3) ?
C4 C5 C13 H13 . . . . -136(7) ?
C6 C5 C13 C14 . . . . -88(3) ?
C6 C5 C13 C15 . . . . 120(4) ?
C6 C5 C13 H13 . . . . 45(8) ?
C1 C7 C8 H81 . . . . -175.0(10) ?
C1 C7 C8 H82 . . . . -56(2) ?
C1 C7 C8 H83 . . . . 64(2) ?
C9 C7 C8 H81 . . . . -56(2) ?
C9 C7 C8 H82 . . . . 62(2) ?
C9 C7 C8 H83 . . . . -177.0(10) ?
H7 C7 C8 H81 . . . . 65(5) ?
H7 C7 C8 H82 . . . . -176(5) ?
H7 C7 C8 H83 . . . . -56(5) ?
C1 C7 C9 H91 . . . . 60(2) ?
C1 C7 C9 H92 . . . . 180(2) ?
C1 C7 C9 H93 . . . . -57(2) ?
C8 C7 C9 H91 . . . . -64(2) ?
C8 C7 C9 H92 . . . . 57(2) ?
C8 C7 C9 H93 . . . . 179.0(10) ?
H7 C7 C9 H91 . . . . -175(7) ?
H7 C7 C9 H92 . . . . -54(8) ?
H7 C7 C9 H93 . . . . 68(8) ?
C3 C10 C11 H111 . . . . 175.0(10) ?
C3 C10 C11 H112 . . . . -66(2) ?
C3 C10 C11 H113 . . . . 52(2) ?
C12 C10 C11 H111 . . . . -59(2) ?
C12 C10 C11 H112 . . . . 60(2) ?
C12 C10 C11 H113 . . . . 178.0(10) ?
H10 C10 C11 H111 . . . . 51(6) ?
H10 C10 C11 H112 . . . . 170(6) ?
H10 C10 C11 H113 . . . . -72(6) ?
C3 C10 C12 H121 . . . . 64(3) ?
C3 C10 C12 H122 . . . . -177(2) ?
C3 C10 C12 H123 . . . . -55(2) ?
C11 C10 C12 H121 . . . . -60(3) ?
C11 C10 C12 H122 . . . . 59(2) ?
C11 C10 C12 H123 . . . . -179.0(10) ?
H10 C10 C12 H121 . . . . 177(7) ?
H10 C10 C12 H122 . . . . -65(7) ?
H10 C10 C12 H123 . . . . 57(7) ?
C5 C13 C14 H141 . . . . 150(3) ?
C5 C13 C14 H142 . . . . -95(3) ?
C5 C13 C14 H143 . . . . 25(4) ?
C15 C13 C14 H141 . . . . -57(4) ?
C15 C13 C14 H142 . . . . 58(3) ?
C15 C13 C14 H143 . . . . 178(2) ?
H13 C13 C14 H141 . . . . 19(7) ?
H13 C13 C14 H142 . . . . 133(7) ?
H13 C13 C14 H143 . . . . -106(6) ?
C5 C13 C15 H151 . . . . 90(3) ?
C5 C13 C15 H152 . . . . -150(3) ?
C5 C13 C15 H153 . . . . -28(4) ?
C14 C13 C15 H151 . . . . -61(3) ?
C14 C13 C15 H152 . . . . 60(3) ?
C14 C13 C15 H153 . . . . -179(2) ?
H13 C13 C15 H151 . . . . -167(6) ?
H13 C13 C15 H152 . . . . -47(6) ?
H13 C13 C15 H153 . . . . 74(6) ?
